data_7231373
loop_
_publ_author_name
'Li, Duanxiu'
'Kong, Minmin'
'Li, Jiong'
'Deng, Zongwu'
'Zhang, Hailu'

_publ_section_title
;
 Amine--carboxylate supramolecular synthon in pharmaceutical cocrystals
;
_journal_issue 35
_journal_name_full CrystEngComm
_journal_page_first 5112
_journal_paper_doi 10.1039/C8CE01106K
_journal_volume 20
_journal_year 2018
_chemical_absolute_configuration rmad
_chemical_formula_moiety 'C9 H10 N4 O2 S2, C5 H9 N O2'
_chemical_formula_sum 'C14 H19 N5 O4 S2'
_chemical_formula_weight 385.46
_space_group_crystal_system monoclinic
_space_group_IT_number 4
_space_group_name_Hall 'P 2yb'
_space_group_name_H-M_alt 'P 1 21 1'
_symmetry_space_group_name_Hall 'P 2yb'
_symmetry_space_group_name_H-M 'P 1 21 1'
_atom_sites_solution_hydrogens mixed
_audit_creation_method SHELXL-2014/7
_audit_update_record
;
2018-06-20 deposited with the CCDC.
2018-08-14 downloaded from the CCDC.
;
_cell_angle_alpha 90
_cell_angle_beta 96.393(9)
_cell_angle_gamma 90
_cell_formula_units_Z 4
_cell_length_a 11.1850(9)
_cell_length_b 8.9191(9)
_cell_length_c 17.2838(15)
_cell_measurement_reflns_used 2176
_cell_measurement_temperature 193(2)
_cell_measurement_theta_max 27.0090
_cell_measurement_theta_min 3.9390
_cell_volume 1713.5(3)
_computing_cell_refinement
;
CrysAlisPro, Agilent Technologies,
Version 1.171.36.32 (release 02-08-2013 CrysAlis171 .NET)
(compiled Aug  2 2013,16:46:58)
;
_computing_data_collection
;
CrysAlisPro, Agilent Technologies,
Version 1.171.36.32 (release 02-08-2013 CrysAlis171 .NET)
(compiled Aug  2 2013,16:46:58)
;
_computing_data_reduction
;
CrysAlisPro, Agilent Technologies,
Version 1.171.36.32 (release 02-08-2013 CrysAlis171 .NET)
(compiled Aug  2 2013,16:46:58)
;
_computing_structure_refinement 'SHELXL-2014/7 (Sheldrick, 2014)'
_diffrn_ambient_temperature 193(2)
_diffrn_detector_area_resol_mean 10.4471
_diffrn_measured_fraction_theta_full 0.996
_diffrn_measured_fraction_theta_max 0.996
_diffrn_measurement_device_type 'Xcalibur, Atlas, Gemini'
_diffrn_measurement_method '\w scans'
_diffrn_radiation_type MoK\a
_diffrn_radiation_wavelength 0.71073
_diffrn_reflns_av_R_equivalents 0.0524
_diffrn_reflns_av_unetI/netI 0.0895
_diffrn_reflns_Laue_measured_fraction_full 0.996
_diffrn_reflns_Laue_measured_fraction_max 0.996
_diffrn_reflns_limit_h_max 13
_diffrn_reflns_limit_h_min -13
_diffrn_reflns_limit_k_max 10
_diffrn_reflns_limit_k_min -10
_diffrn_reflns_limit_l_max 20
_diffrn_reflns_limit_l_min -20
_diffrn_reflns_number 8982
_diffrn_reflns_point_group_measured_fraction_full 0.997
_diffrn_reflns_point_group_measured_fraction_max 0.997
_diffrn_reflns_theta_full 25.099
_diffrn_reflns_theta_max 25.099
_diffrn_reflns_theta_min 3.155
_diffrn_source 'Enhance (Mo) X-ray Source'
_exptl_absorpt_coefficient_mu 0.342
_exptl_absorpt_correction_T_max 1.00000
_exptl_absorpt_correction_T_min 0.44290
_exptl_absorpt_correction_type multi-scan
_exptl_absorpt_process_details
;
CrysAlisPro, Agilent Technologies,
Version 1.171.36.32 (release 02-08-2013 CrysAlis171 .NET)
(compiled Aug  2 2013,16:46:58)
Empirical absorption correction using spherical harmonics,
 implemented in SCALE3 ABSPACK scaling algorithm.
;
_exptl_crystal_colour 'clear light colourless'
_exptl_crystal_density_diffrn 1.494
_exptl_crystal_description block
_exptl_crystal_F_000 808
_exptl_crystal_size_max 0.500
_exptl_crystal_size_mid 0.300
_exptl_crystal_size_min 0.250
_refine_diff_density_max 0.416
_refine_diff_density_min -0.371
_refine_diff_density_rms 0.068
_refine_ls_abs_structure_details
;
 Refined as an inversion twin.
;
_refine_ls_abs_structure_Flack -0.05(17)
_refine_ls_extinction_method none
_refine_ls_goodness_of_fit_ref 0.973
_refine_ls_hydrogen_treatment mixed
_refine_ls_matrix_type full
_refine_ls_number_parameters 456
_refine_ls_number_reflns 5096
_refine_ls_number_restraints 3
_refine_ls_restrained_S_all 0.976
_refine_ls_R_factor_all 0.0921
_refine_ls_R_factor_gt 0.0556
_refine_ls_shift/su_max 0.000
_refine_ls_shift/su_mean 0.000
_refine_ls_structure_factor_coef Fsqd
_refine_ls_weighting_details 'w=1/[\s^2^(Fo^2^)+(0.0518P)^2^] where P=(Fo^2^+2Fc^2^)/3'
_refine_ls_weighting_scheme calc
_refine_ls_wR_factor_gt 0.1151
_refine_ls_wR_factor_ref 0.1332
_reflns_Friedel_coverage 0.870
_reflns_Friedel_fraction_full 0.998
_reflns_Friedel_fraction_max 0.998
_reflns_number_gt 3522
_reflns_number_total 5096
_reflns_threshold_expression 'I > 2\s(I)'
_cod_data_source_file c8ce01106k2.cif
_cod_data_source_block SMZ-L-Pro
_cod_depositor_comments 'Adding full bibliography for 7231370--7231373.cif.'
_cod_database_code 7231373
_shelx_shelxl_version_number 2014/7
_shelx_space_group_comment
;
The symmetry employed for this shelxl refinement is uniquely defined
by the following loop, which should always be used as a source of
symmetry information in preference to the above space-group names.
They are only intended as comments.
;
_shelx_estimated_absorpt_t_min 0.848
_shelx_estimated_absorpt_t_max 0.919

loop_
_space_group_symop_operation_xyz
'x, y, z'
'-x, y+1/2, -z'

loop_
_atom_site_label
_atom_site_type_symbol
_atom_site_fract_x
_atom_site_fract_y
_atom_site_fract_z
_atom_site_U_iso_or_equiv
_atom_site_adp_type
_atom_site_occupancy
_atom_site_site_symmetry_order
_atom_site_calc_flag
_atom_site_refinement_flags_posn
_atom_site_refinement_flags_adp
S1 S 1.2700(2) 0.4762(3) 0.69893(14) 0.0393(6) Uani 1 1 d . .
S2 S 0.50157(18) -0.2097(3) 0.79108(11) 0.0348(6) Uani 1 1 d . .
S3 S 0.99958(17) 0.6235(3) 0.70475(11) 0.0334(5) Uani 1 1 d . .
S4 S 0.2311(2) -0.0687(3) 0.80155(14) 0.0415(6) Uani 1 1 d . .
O1 O 0.5941(5) -0.2852(7) 0.7546(3) 0.0444(16) Uani 1 1 d . .
O2 O 0.4158(5) -0.3031(7) 0.8251(3) 0.0437(17) Uani 1 1 d . .
O3 O 0.9098(5) 0.7058(7) 0.7413(3) 0.0384(15) Uani 1 1 d . .
O4 O 1.0872(5) 0.7101(7) 0.6680(3) 0.0400(16) Uani 1 1 d . .
O5 O 0.9612(6) 0.3101(10) 1.0327(4) 0.072(2) Uani 1 1 d . .
O6 O 1.0800(6) 0.3513(9) 0.9445(4) 0.073(2) Uani 1 1 d . .
O7 O 0.5070(5) 0.1200(8) 0.4518(3) 0.0448(15) Uani 1 1 d . .
O8 O 0.4285(5) 0.1037(8) 0.5655(3) 0.0448(15) Uani 1 1 d . .
N1 N 0.7399(6) 0.1602(9) 1.0466(4) 0.046(2) Uani 1 1 d . .
H1B H 0.7014 0.1677 1.0936 0.069 Uiso 1 1 d R U
H1A H 0.8044 0.2017 1.0376 0.069 Uiso 1 1 d R U
N2 N 0.4378(6) -0.1020(9) 0.7246(4) 0.0345(18) Uani 1 1 d . .
N3 N 0.2755(7) 0.0426(9) 0.6755(4) 0.038(2) Uani 1 1 d D .
N4 N 0.1628(6) 0.0981(10) 0.6837(4) 0.0429(19) Uani 1 1 d . .
N5 N 0.7454(6) 0.2590(10) 0.4535(4) 0.047(2) Uani 1 1 d . .
H5B H 0.7725 0.2488 0.4120 0.070 Uiso 1 1 d R U
H5A H 0.6764 0.2322 0.4535 0.070 Uiso 1 1 d R U
N6 N 1.0617(6) 0.5179(8) 0.7720(4) 0.0339(18) Uani 1 1 d . .
N7 N 1.2222(6) 0.3770(8) 0.8267(4) 0.0376(19) Uani 1 1 d D .
H7A H 1.1947 0.3501 0.8624 0.045 Uiso 1 1 d DR U
N8 N 1.3358(6) 0.3243(9) 0.8219(4) 0.0411(19) Uani 1 1 d . .
N9 N 1.0980(5) 0.0802(8) 1.0991(4) 0.0403(19) Uani 1 1 d . .
H9D H 1.0389 0.0275 1.0707 0.048 Uiso 1 1 calc R U
H9E H 1.0663 0.1252 1.1395 0.048 Uiso 1 1 calc R U
N10 N 0.4041(5) 0.3757(8) 0.4082(3) 0.0313(17) Uani 1 1 d . .
H10A H 0.4594 0.4503 0.4168 0.038 Uiso 1 1 calc R U
H10B H 0.4351 0.3031 0.3793 0.038 Uiso 1 1 calc R U
C1 C 0.6853(8) 0.0775(11) 0.9858(5) 0.041(2) Uani 1 1 d . .
C2 C 0.7287(8) 0.0705(10) 0.9147(5) 0.038(2) Uani 1 1 d . .
H2A H 0.7982 0.1271 0.9065 0.046 Uiso 1 1 calc R U
C3 C 0.6744(7) -0.0163(10) 0.8549(4) 0.035(2) Uani 1 1 d . .
H3B H 0.7074 -0.0216 0.8067 0.042 Uiso 1 1 calc R U
C4 C 0.5712(7) -0.0958(10) 0.8658(4) 0.034(2) Uani 1 1 d . .
C5 C 0.5235(7) -0.0880(12) 0.9362(5) 0.043(2) Uani 1 1 d . .
H5C H 0.4523 -0.1420 0.9433 0.052 Uiso 1 1 calc R U
C6 C 0.5788(7) -0.0026(11) 0.9955(5) 0.044(2) Uani 1 1 d . .
H6A H 0.5454 0.0029 1.0436 0.053 Uiso 1 1 calc R U
C7 C 0.3299(8) -0.0466(11) 0.7299(5) 0.036(2) Uani 1 1 d . .
C8 C 0.1281(8) 0.0469(11) 0.7483(6) 0.043(3) Uani 1 1 d . .
C9 C 0.0093(7) 0.0863(14) 0.7729(6) 0.059(3) Uani 1 1 d . .
H9A H -0.0002 0.0373 0.8226 0.089 Uiso 1 1 calc R U
H9B H 0.0039 0.1952 0.7790 0.089 Uiso 1 1 calc R U
H9C H -0.0546 0.0524 0.7333 0.089 Uiso 1 1 calc R U
C10 C 0.8031(7) 0.3401(10) 0.5124(5) 0.030(2) Uani 1 1 d . .
C11 C 0.7507(7) 0.3710(10) 0.5813(5) 0.037(2) Uani 1 1 d . .
H11A H 0.6726 0.3336 0.5870 0.044 Uiso 1 1 calc R U
C12 C 0.8107(7) 0.4540(11) 0.6402(5) 0.039(2) Uani 1 1 d . .
H12A H 0.7741 0.4735 0.6862 0.047 Uiso 1 1 calc R U
C13 C 0.9255(7) 0.5100(10) 0.6326(4) 0.031(2) Uani 1 1 d . .
C14 C 0.9760(7) 0.4805(11) 0.5649(4) 0.036(2) Uani 1 1 d . .
H14A H 1.0539 0.5184 0.5590 0.043 Uiso 1 1 calc R U
C15 C 0.9164(7) 0.3979(11) 0.5064(5) 0.039(2) Uani 1 1 d . .
H15A H 0.9535 0.3797 0.4605 0.047 Uiso 1 1 calc R U
C16 C 1.1719(7) 0.4614(10) 0.7685(5) 0.030(2) Uani 1 1 d . .
C17 C 1.3706(8) 0.3650(11) 0.7576(5) 0.039(2) Uani 1 1 d . .
C18 C 1.4937(7) 0.3298(13) 0.7352(6) 0.058(3) Uani 1 1 d . .
H18A H 1.5015 0.3714 0.6835 0.087 Uiso 1 1 calc R U
H18B H 1.5549 0.3741 0.7733 0.087 Uiso 1 1 calc R U
H18C H 1.5047 0.2208 0.7340 0.087 Uiso 1 1 calc R U
C19 C 1.0556(8) 0.2895(11) 1.0040(5) 0.043(2) Uani 1 1 d . .
C20 C 1.1499(6) 0.1937(9) 1.0499(4) 0.0371(18) Uani 1 1 d . .
H20A H 1.1999 0.2625 1.0859 0.044 Uiso 1 1 calc R U
C21 C 1.2352(8) 0.1037(13) 1.0079(5) 0.054(3) Uani 1 1 d . .
H21A H 1.2978 0.1682 0.9888 0.064 Uiso 1 1 calc R U
H21B H 1.1923 0.0488 0.9634 0.064 Uiso 1 1 calc R U
C22 C 1.2905(8) -0.0059(12) 1.0719(6) 0.049(3) Uani 1 1 d . .
H22A H 1.3069 -0.1043 1.0488 0.059 Uiso 1 1 calc R U
H22B H 1.3670 0.0348 1.0979 0.059 Uiso 1 1 calc R U
C23 C 1.2003(7) -0.0221(12) 1.1289(5) 0.043(2) Uani 1 1 d . .
H23A H 1.2353 0.0086 1.1817 0.051 Uiso 1 1 calc R U
H23B H 1.1723 -0.1272 1.1310 0.051 Uiso 1 1 calc R U
C24 C 0.4424(7) 0.1638(10) 0.5014(5) 0.032(2) Uani 1 1 d . .
C25A C 0.3751(6) 0.3117(8) 0.4846(4) 0.0329(17) Uani 1 1 d . .
H25A H 0.4019 0.3845 0.5270 0.039 Uiso 1 1 calc R U
C26 C 0.2400(6) 0.3020(11) 0.4767(5) 0.037(2) Uani 1 1 d . .
H26A H 0.2094 0.3119 0.5280 0.044 Uiso 1 1 calc R U
H26B H 0.2118 0.2056 0.4528 0.044 Uiso 1 1 calc R U
C27 C 0.1991(7) 0.4326(11) 0.4242(5) 0.040(2) Uani 1 1 d . .
H27A H 0.1169 0.4156 0.3980 0.048 Uiso 1 1 calc R U
H27B H 0.2002 0.5274 0.4540 0.048 Uiso 1 1 calc R U
C28 C 0.2903(7) 0.4360(12) 0.3659(5) 0.045(2) Uani 1 1 d . .
H28A H 0.2633 0.3728 0.3202 0.054 Uiso 1 1 calc R U
H28B H 0.3022 0.5398 0.3480 0.054 Uiso 1 1 calc R U
H3A H 0.314(7) 0.062(10) 0.634(3) 0.08(3) Uiso 1 1 d D .

loop_
_atom_site_aniso_label
_atom_site_aniso_U_11
_atom_site_aniso_U_22
_atom_site_aniso_U_33
_atom_site_aniso_U_23
_atom_site_aniso_U_13
_atom_site_aniso_U_12
S1 0.0400(12) 0.0440(15) 0.0343(13) -0.0012(12) 0.0061(10) 0.0004(12)
S2 0.0432(12) 0.0335(13) 0.0277(11) -0.0001(11) 0.0042(10) 0.0007(12)
S3 0.0379(11) 0.0338(14) 0.0288(11) 0.0026(11) 0.0053(10) 0.0007(12)
S4 0.0466(13) 0.0435(16) 0.0362(13) -0.0027(13) 0.0126(11) -0.0043(13)
O1 0.054(4) 0.041(4) 0.039(3) -0.005(3) 0.009(3) 0.006(3)
O2 0.060(4) 0.041(4) 0.032(3) 0.002(3) 0.011(3) -0.012(3)
O3 0.045(3) 0.039(4) 0.033(3) 0.000(3) 0.007(3) 0.008(3)
O4 0.044(3) 0.042(4) 0.033(3) 0.007(3) 0.002(3) -0.006(3)
O5 0.053(4) 0.081(5) 0.086(5) 0.037(4) 0.024(4) 0.018(4)
O6 0.057(4) 0.109(7) 0.056(4) 0.038(5) 0.013(3) 0.009(4)
O7 0.051(3) 0.042(4) 0.044(3) 0.009(3) 0.020(3) 0.009(3)
O8 0.046(3) 0.054(4) 0.036(3) 0.019(3) 0.010(3) 0.006(3)
N1 0.056(4) 0.043(5) 0.040(4) -0.015(4) 0.009(4) -0.008(4)
N2 0.034(4) 0.041(5) 0.029(4) 0.006(4) 0.005(3) 0.005(4)
N3 0.044(5) 0.039(5) 0.033(4) 0.006(4) 0.003(4) 0.002(4)
N4 0.038(4) 0.041(5) 0.049(5) -0.008(5) 0.000(4) 0.003(4)
N5 0.038(4) 0.062(6) 0.040(4) -0.006(4) 0.003(3) -0.012(4)
N6 0.044(4) 0.032(4) 0.026(4) 0.000(4) 0.003(3) -0.004(4)
N7 0.042(4) 0.037(5) 0.034(4) -0.002(4) 0.004(4) 0.004(4)
N8 0.044(4) 0.036(5) 0.043(4) -0.002(4) 0.002(4) 0.009(4)
N9 0.047(4) 0.042(5) 0.034(4) 0.009(3) 0.008(3) 0.000(3)
N10 0.037(4) 0.031(4) 0.028(3) 0.001(3) 0.013(3) -0.002(3)
C1 0.044(5) 0.039(6) 0.039(5) 0.001(5) 0.005(4) 0.008(5)
C2 0.043(5) 0.032(5) 0.042(5) -0.003(4) 0.007(4) 0.000(4)
C3 0.049(5) 0.035(5) 0.024(4) 0.001(4) 0.015(4) 0.009(4)
C4 0.042(5) 0.034(6) 0.026(4) 0.004(4) 0.006(4) 0.008(5)
C5 0.042(5) 0.056(6) 0.033(5) 0.001(5) 0.009(4) -0.008(5)
C6 0.042(5) 0.054(6) 0.038(5) -0.002(5) 0.009(4) -0.009(5)
C7 0.047(5) 0.039(6) 0.021(4) 0.000(5) 0.004(4) -0.010(5)
C8 0.041(5) 0.035(6) 0.052(6) -0.009(5) 0.008(5) -0.016(4)
C9 0.044(5) 0.054(7) 0.081(7) 0.005(7) 0.012(5) 0.003(6)
C10 0.030(4) 0.030(5) 0.028(4) 0.001(4) -0.002(4) 0.004(4)
C11 0.027(4) 0.049(6) 0.035(5) 0.008(4) 0.011(4) -0.004(4)
C12 0.039(4) 0.050(6) 0.029(4) 0.007(4) 0.002(4) -0.006(5)
C13 0.038(5) 0.024(5) 0.029(4) 0.001(4) -0.001(4) -0.001(4)
C14 0.033(4) 0.043(6) 0.032(5) -0.008(4) 0.005(4) 0.002(4)
C15 0.036(5) 0.052(6) 0.031(5) -0.013(5) 0.013(4) 0.007(5)
C16 0.036(4) 0.021(5) 0.032(5) -0.001(4) 0.001(4) 0.001(4)
C17 0.044(5) 0.033(6) 0.041(5) -0.012(5) 0.003(5) 0.002(4)
C18 0.045(5) 0.055(7) 0.075(7) -0.024(6) 0.019(5) -0.001(6)
C19 0.040(5) 0.044(6) 0.044(5) 0.013(5) 0.003(4) -0.021(5)
C20 0.037(4) 0.040(5) 0.034(4) 0.004(4) 0.002(3) -0.005(4)
C21 0.063(6) 0.053(6) 0.049(5) 0.007(5) 0.026(5) 0.007(6)
C22 0.047(5) 0.043(6) 0.059(6) -0.008(6) 0.013(5) 0.003(5)
C23 0.041(5) 0.039(6) 0.047(5) 0.002(5) -0.001(4) 0.012(5)
C24 0.026(4) 0.032(5) 0.037(4) 0.000(4) 0.004(4) -0.008(4)
C25A 0.040(4) 0.030(4) 0.030(4) 0.002(4) 0.008(3) -0.003(4)
C26 0.036(4) 0.036(5) 0.041(4) -0.001(4) 0.013(4) -0.002(4)
C27 0.031(4) 0.041(6) 0.048(6) -0.002(5) 0.004(4) 0.008(5)
C28 0.050(5) 0.046(6) 0.038(5) 0.008(5) 0.004(4) 0.000(5)

loop_
_atom_type_symbol
_atom_type_description
_atom_type_scat_dispersion_real
_atom_type_scat_dispersion_imag
_atom_type_scat_source
C C 0.0033 0.0016 'International Tables Vol C Tables 4.2.6.8 and 6.1.1.4'
H H 0.0000 0.0000 'International Tables Vol C Tables 4.2.6.8 and 6.1.1.4'
N N 0.0061 0.0033 'International Tables Vol C Tables 4.2.6.8 and 6.1.1.4'
O O 0.0106 0.0060 'International Tables Vol C Tables 4.2.6.8 and 6.1.1.4'
S S 0.1246 0.1234 'International Tables Vol C Tables 4.2.6.8 and 6.1.1.4'

loop_
_geom_angle_atom_site_label_1
_geom_angle_atom_site_label_2
_geom_angle_atom_site_label_3
_geom_angle
C16 S1 C17 88.3(4)
O1 S2 O2 116.8(4)
O1 S2 N2 104.5(4)
O2 S2 N2 112.0(4)
O1 S2 C4 108.1(4)
O2 S2 C4 107.2(4)
N2 S2 C4 107.8(4)
O3 S3 O4 117.2(4)
O3 S3 N6 104.4(4)
O4 S3 N6 111.9(3)
O3 S3 C13 108.1(4)
O4 S3 C13 106.6(4)
N6 S3 C13 108.2(4)
C8 S4 C7 89.5(5)
C1 N1 H1B 118.8
C1 N1 H1A 114.4
H1B N1 H1A 126.8
C7 N2 S2 120.9(6)
C7 N3 N4 119.7(7)
C7 N3 H3A 118(6)
N4 N3 H3A 123(6)
C8 N4 N3 109.0(8)
C10 N5 H5B 122.0
C10 N5 H5A 122.2
H5B N5 H5A 114.6
C16 N6 S3 121.2(6)
C16 N7 N8 117.8(7)
C16 N7 H7A 128.2
N8 N7 H7A 113.9
C17 N8 N7 109.5(8)
C20 N9 C23 106.2(6)
C20 N9 H9D 110.5
C23 N9 H9D 110.5
C20 N9 H9E 110.5
C23 N9 H9E 110.5
H9D N9 H9E 108.7
C28 N10 C25A 108.1(5)
C28 N10 H10A 110.1
C25A N10 H10A 110.1
C28 N10 H10B 110.1
C25A N10 H10B 110.1
H10A N10 H10B 108.4
N1 C1 C2 122.6(9)
N1 C1 C6 119.4(8)
C2 C1 C6 118.0(9)
C1 C2 C3 121.8(9)
C1 C2 H2A 119.1
C3 C2 H2A 119.1
C2 C3 C4 119.4(7)
C2 C3 H3B 120.3
C4 C3 H3B 120.3
C5 C4 C3 120.1(8)
C5 C4 S2 119.5(7)
C3 C4 S2 120.3(6)
C6 C5 C4 120.0(8)
C6 C5 H5C 120.0
C4 C5 H5C 120.0
C5 C6 C1 120.6(8)
C5 C6 H6A 119.7
C1 C6 H6A 119.7
N2 C7 N3 121.8(8)
N2 C7 S4 131.2(7)
N3 C7 S4 107.0(7)
N4 C8 C9 121.6(9)
N4 C8 S4 114.8(7)
C9 C8 S4 123.6(7)
C8 C9 H9A 109.5
C8 C9 H9B 109.5
H9A C9 H9B 109.5
C8 C9 H9C 109.5
H9A C9 H9C 109.5
H9B C9 H9C 109.5
N5 C10 C15 120.4(7)
N5 C10 C11 122.1(7)
C15 C10 C11 117.4(8)
C12 C11 C10 121.1(8)
C12 C11 H11A 119.5
C10 C11 H11A 119.5
C11 C12 C13 120.1(8)
C11 C12 H12A 119.9
C13 C12 H12A 119.9
C14 C13 C12 118.6(8)
C14 C13 S3 120.7(6)
C12 C13 S3 120.6(6)
C15 C14 C13 121.3(8)
C15 C14 H14A 119.4
C13 C14 H14A 119.4
C14 C15 C10 121.5(7)
C14 C15 H15A 119.3
C10 C15 H15A 119.3
N7 C16 N6 119.5(7)
N7 C16 S1 108.8(6)
N6 C16 S1 131.7(7)
N8 C17 C18 123.0(9)
N8 C17 S1 115.5(7)
C18 C17 S1 121.3(7)
C17 C18 H18A 109.5
C17 C18 H18B 109.5
H18A C18 H18B 109.5
C17 C18 H18C 109.5
H18A C18 H18C 109.5
H18B C18 H18C 109.5
O6 C19 O5 123.6(10)
O6 C19 C20 119.2(9)
O5 C19 C20 116.9(8)
N9 C20 C21 103.0(7)
N9 C20 C19 113.1(6)
C21 C20 C19 119.6(7)
N9 C20 H20A 106.8
C21 C20 H20A 106.8
C19 C20 H20A 106.8
C20 C21 C22 102.5(7)
C20 C21 H21A 111.3
C22 C21 H21A 111.3
C20 C21 H21B 111.3
C22 C21 H21B 111.3
H21A C21 H21B 109.2
C23 C22 C21 106.6(7)
C23 C22 H22A 110.4
C21 C22 H22A 110.4
C23 C22 H22B 110.4
C21 C22 H22B 110.4
H22A C22 H22B 108.6
C22 C23 N9 105.0(7)
C22 C23 H23A 110.8
N9 C23 H23A 110.8
C22 C23 H23B 110.8
N9 C23 H23B 110.8
H23A C23 H23B 108.8
O7 C24 O8 127.8(8)
O7 C24 C25A 116.8(7)
O8 C24 C25A 115.4(7)
N10 C25A C26 104.7(6)
N10 C25A C24 110.1(6)
C26 C25A C24 115.8(6)
N10 C25A H25A 108.7
C26 C25A H25A 108.7
C24 C25A H25A 108.7
C25A C26 C27 104.1(7)
C25A C26 H26A 110.9
C27 C26 H26A 110.9
C25A C26 H26B 110.9
C27 C26 H26B 110.9
H26A C26 H26B 109.0
C28 C27 C26 103.5(7)
C28 C27 H27A 111.1
C26 C27 H27A 111.1
C28 C27 H27B 111.1
C26 C27 H27B 111.1
H27A C27 H27B 109.0
N10 C28 C27 105.5(6)
N10 C28 H28A 110.6
C27 C28 H28A 110.6
N10 C28 H28B 110.6
C27 C28 H28B 110.6
H28A C28 H28B 108.8

loop_
_geom_bond_atom_site_label_1
_geom_bond_atom_site_label_2
_geom_bond_distance
S1 C16 1.721(9)
S1 C17 1.739(10)
S2 O1 1.438(6)
S2 O2 1.444(6)
S2 N2 1.603(7)
S2 C4 1.755(9)
S3 O3 1.445(5)
S3 O4 1.449(6)
S3 N6 1.594(7)
S3 C13 1.742(8)
S4 C8 1.733(10)
S4 C7 1.760(9)
O5 C19 1.230(9)
O6 C19 1.223(10)
O7 C24 1.245(9)
O8 C24 1.256(9)
N1 C1 1.370(10)
N1 H1B 0.9630
N1 H1A 0.8407
N2 C7 1.317(10)
N3 C7 1.326(10)
N3 N4 1.377(9)
N3 H3A 0.88(3)
N4 C8 1.304(11)
N5 C10 1.353(10)
N5 H5B 0.8143
N5 H5A 0.8083
N6 C16 1.339(10)
N7 C16 1.331(10)
N7 N8 1.366(9)
N7 H7A 0.7589
N8 C17 1.271(10)
N9 C20 1.482(9)
N9 C23 1.508(10)
N9 H9D 0.9100
N9 H9E 0.9100
N10 C28 1.495(9)
N10 C25A 1.507(8)
N10 H10A 0.9100
N10 H10B 0.9100
C1 C2 1.372(12)
C1 C6 1.415(11)
C2 C3 1.378(11)
C2 H2A 0.9500
C3 C4 1.385(11)
C3 H3B 0.9500
C4 C5 1.384(10)
C5 C6 1.369(12)
C5 H5C 0.9500
C6 H6A 0.9500
C8 C9 1.483(11)
C9 H9A 0.9800
C9 H9B 0.9800
C9 H9C 0.9800
C10 C15 1.383(10)
C10 C11 1.412(11)
C11 C12 1.372(11)
C11 H11A 0.9500
C12 C13 1.398(10)
C12 H12A 0.9500
C13 C14 1.380(10)
C14 C15 1.364(11)
C14 H14A 0.9500
C15 H15A 0.9500
C17 C18 1.504(11)
C18 H18A 0.9800
C18 H18B 0.9800
C18 H18C 0.9800
C19 C20 1.512(11)
C20 C21 1.495(11)
C20 H20A 1.0000
C21 C22 1.552(13)
C21 H21A 0.9900
C21 H21B 0.9900
C22 C23 1.495(10)
C22 H22A 0.9900
C22 H22B 0.9900
C23 H23A 0.9900
C23 H23B 0.9900
C24 C25A 1.530(11)
C25A C26 1.505(9)
C25A H25A 1.0000
C26 C27 1.515(12)
C26 H26A 0.9900
C26 H26B 0.9900
C27 C28 1.511(10)
C27 H27A 0.9900
C27 H27B 0.9900
C28 H28A 0.9900
C28 H28B 0.9900

loop_
_geom_hbond_atom_site_label_D
_geom_hbond_atom_site_label_H
_geom_hbond_atom_site_label_A
_geom_hbond_distance_DH
_geom_hbond_distance_HA
_geom_hbond_distance_DA
_geom_hbond_angle_DHA
_geom_hbond_site_symmetry_A
N1 H1A O5 0.84 2.01 2.847(10) 171.5 .
N1 H1B O2 0.96 2.04 2.987(9) 166.1 2_657
N3 H3A O8 0.88(3) 1.88(3) 2.749(9) 166(8) .
N5 H5A O7 0.81 2.14 2.938(9) 169.3 .
N5 H5B O4 0.81 2.23 2.996(9) 156.8 2_746
N7 H7A O6 0.76 2.02 2.729(9) 156.7 .
N9 H9D O6 0.91 2.06 2.893(10) 152.2 2_747
N9 H9E O3 0.91 2.17 2.987(8) 148.9 2_747
N9 H9E N6 0.91 2.41 3.058(9) 128.5 2_747
N10 H10A O8 0.91 1.86 2.767(9) 179.5 2_656
N10 H10B O7 0.91 2.16 2.628(9) 111.1 .
N10 H10B O1 0.91 2.43 3.161(8) 137.2 2_656
N10 H10B N2 0.91 2.56 3.055(9) 115.2 2_656
